data_2240232
loop_
_publ_author_name
'G\"artner, Stefanie'
'G\"artner, Tobias'
'Gschwind, Ruth-Maria'
'Korber, Nikolaus'

_publ_section_title
;
 About the polymorphism of [Li(C~4~H~8~O)~3~]I: crystal structures of
 trigonal and tetragonal polymorphs
;
_journal_issue 12
_journal_name_full 'Acta Crystallographica Section E'
_journal_page_first 555
_journal_page_last 558
_journal_paper_doi 10.1107/S160053681402529X
_journal_volume 70
_journal_year 2014
_chemical_formula_iupac '[Li (C4 H8 O)3] I'
_chemical_formula_moiety 'C12 H24 Li1 O3 +, I -'
_chemical_formula_sum 'C12 H24 I Li O3'
_chemical_formula_weight 350.15
_chemical_name_systematic
;
Iodidotris(tetrahydrofuran-\k<i>O</i>)lithium
;
_space_group_crystal_system tetragonal
_space_group_IT_number 110
_space_group_name_Hall 'I 4bw -2c'
_space_group_name_H-M_alt 'I 41 c d'
_symmetry_space_group_name_Hall 'I 4bw -2c'
_symmetry_space_group_name_H-M 'I 41 c d'
_atom_sites_solution_hydrogens geom
_atom_sites_solution_primary direct
_audit_creation_method
;
Olex2 1.2
(compiled 2014.09.19 svn.r3010 for OlexSys, GUI svn.r4874)
;
_cell_angle_alpha 90
_cell_angle_beta 90
_cell_angle_gamma 90
_cell_formula_units_Z 16
_cell_length_a 18.288(3)
_cell_length_b 18.288(3)
_cell_length_c 18.511(4)
_cell_measurement_temperature 123.0(10)
_cell_measurement_theta_max 25.5
_cell_measurement_theta_min 2.2
_cell_volume 6191(2)
_computing_cell_refinement
;
X-AREA (Stoe & Cie, 2002)
;
_computing_data_collection
;
X-AREA (Stoe & Cie, 2002)
;
_computing_data_reduction
;
X-AREA (Stoe & Cie, 2002)
;
_computing_molecular_graphics
;
DIAMOND (Brandenburg, 2012)
;
_computing_publication_material
;
OLEX2 (Dolomanov <i>et al.</i>,  2009)
;
_computing_structure_refinement
;
SHELXL2014 (Sheldrick, 2008)
;
_computing_structure_solution
;
SHELXS97 (Sheldrick, 2008)
;
_diffrn_ambient_temperature 123.0(10)
_diffrn_measured_fraction_theta_full 1.000
_diffrn_measured_fraction_theta_max 0.996
_diffrn_measurement_device_type 'Stoe IPDS'
_diffrn_measurement_method '\w scans'
_diffrn_radiation_monochromator graphite
_diffrn_radiation_type MoK\a
_diffrn_radiation_wavelength 0.71073
_diffrn_reflns_av_R_equivalents 0.0442
_diffrn_reflns_limit_h_max 22
_diffrn_reflns_limit_h_min -21
_diffrn_reflns_limit_k_max 21
_diffrn_reflns_limit_k_min -22
_diffrn_reflns_limit_l_max 22
_diffrn_reflns_limit_l_min -20
_diffrn_reflns_number 14474
_diffrn_reflns_theta_full 25.242
_diffrn_reflns_theta_max 25.470
_diffrn_reflns_theta_min 2.227
_exptl_absorpt_coefficient_mu 2.063
_exptl_absorpt_correction_T_max 0.744
_exptl_absorpt_correction_T_min 0.629
_exptl_absorpt_correction_type analytical
_exptl_absorpt_process_details
;
(<i>X-RED</i> and <i>X-SHAPE</i>; Stoe & Cie, 2002)
;
_exptl_crystal_colour 'clear colourless'
_exptl_crystal_density_diffrn 1.503
_exptl_crystal_description needle
_exptl_crystal_F_000 2816
_exptl_crystal_size_max 0.10
_exptl_crystal_size_mid 0.05
_exptl_crystal_size_min 0.03
_refine_diff_density_max 0.744
_refine_diff_density_min -0.209
_refine_ls_abs_structure_details
;
Flack <i>x</i> determined using 922 quotients
[(<i>I</i>^+^)-(<i>I</i>^-^)]/[(<i>I</i>^+^)+(<i>I</i>^-^)]
(Parsons <i>et al.</i>, 2013)
;
_refine_ls_abs_structure_Flack -0.03(2)
_refine_ls_extinction_method none
_refine_ls_goodness_of_fit_ref 0.953
_refine_ls_hydrogen_treatment constr
_refine_ls_matrix_type full
_refine_ls_number_parameters 154
_refine_ls_number_reflns 2802
_refine_ls_number_restraints 1
_refine_ls_restrained_S_all 0.953
_refine_ls_R_factor_all 0.0397
_refine_ls_R_factor_gt 0.0269
_refine_ls_shift/su_max 0.001
_refine_ls_shift/su_mean 0.000
_refine_ls_structure_factor_coef Fsqd
_refine_ls_weighting_details 'w=1/[\s^2^(Fo^2^)+(0.0296P)^2^] where P=(Fo^2^+2Fc^2^)/3'
_refine_ls_weighting_scheme calc
_refine_ls_wR_factor_gt 0.0559
_refine_ls_wR_factor_ref 0.0580
_reflns_number_gt 2130
_reflns_number_total 2802
_reflns_threshold_expression I>2\s(I)
_cod_data_source_file wm5091sup1.cif
_cod_data_source_block LiI_3THF_tetragonal
_cod_database_code 2240232
_cod_database_fobs_code 2240232
_shelx_space_group_comment
;
The symmetry employed for this shelxl refinement is uniquely defined
by the following loop, which should always be used as a source of
symmetry information in preference to the above space-group names.
They are only intended as comments.
;
_shelx_estimated_absorpt_t_min 0.629
_shelx_estimated_absorpt_t_max 0.744
_shelxl_version_number 2.014

loop_
_space_group_symop_operation_xyz
'x, y, z'
'-y, x+1/2, z+1/4'
'-x, -y, z'
'y, -x+1/2, z+1/4'
'-x, y, z+1/2'
'x, -y, z+1/2'
'-y+1/2, -x, z+1/4'
'y+1/2, x, z+1/4'
'x+1/2, y+1/2, z+1/2'
'-y+1/2, x+1, z+3/4'
'-x+1/2, -y+1/2, z+1/2'
'y+1/2, -x+1, z+3/4'
'-x+1/2, y+1/2, z+1'
'x+1/2, -y+1/2, z+1'
'-y+1, -x+1/2, z+3/4'
'y+1, x+1/2, z+3/4'

loop_
_atom_site_type_symbol
_atom_site_label
_atom_site_fract_x
_atom_site_fract_y
_atom_site_fract_z
_atom_site_U_iso_or_equiv
_atom_site_adp_type
_atom_site_calc_flag
_atom_site_occupancy
I I1 0.52335(2) 0.24851(5) 0.75879(6) 0.04154(13) Uani d 1
C C4 0.3881(8) 0.4855(7) 0.6892(7) 0.048(3) Uani d 1
H H4A 0.3499 0.4836 0.6514 0.058 Uiso calc 1
H H4B 0.4341 0.5032 0.6671 0.058 Uiso calc 1
O O1 0.3985(3) 0.4151(3) 0.7204(3) 0.0466(14) Uani d 1
C C1 0.3853(6) 0.4187(5) 0.7953(5) 0.057(2) Uani d 1
H H1A 0.4234 0.3913 0.8220 0.069 Uiso calc 1
H H1B 0.3370 0.3971 0.8069 0.069 Uiso calc 1
C C2 0.3867(10) 0.4949(9) 0.8153(8) 0.065(4) Uani d 1
H H2A 0.4364 0.5095 0.8311 0.078 Uiso calc 1
H H2B 0.3519 0.5046 0.8552 0.078 Uiso calc 1
C C3 0.3650(6) 0.5353(5) 0.7492(7) 0.065(3) Uani d 1
H H3A 0.3906 0.5829 0.7461 0.077 Uiso calc 1
H H3B 0.3116 0.5438 0.7481 0.077 Uiso calc 1
O O2 0.3480(3) 0.2781(3) 0.6374(3) 0.0416(14) Uani d 1
C C9 0.4427(5) 0.3790(6) 0.5212(6) 0.061(3) Uani d 1
H H9A 0.4138 0.4247 0.5247 0.073 Uiso calc 1
H H9B 0.4090 0.3376 0.5127 0.073 Uiso calc 1
C C12 0.5599(4) 0.3560(5) 0.5662(5) 0.052(2) Uani d 1
H H12A 0.5796 0.3126 0.5915 0.063 Uiso calc 1
H H12B 0.5897 0.3991 0.5795 0.063 Uiso calc 1
O O3 0.4851(4) 0.3676(4) 0.5859(4) 0.0423(18) Uani d 1
C C10 0.4998(11) 0.3845(10) 0.4602(8) 0.074(5) Uani d 1
H H10A 0.4815 0.3616 0.4152 0.089 Uiso calc 1
H H10B 0.5127 0.4361 0.4502 0.089 Uiso calc 1
C C11 0.5620(5) 0.3447(5) 0.4885(5) 0.057(2) Uani d 1
H H11A 0.6082 0.3639 0.4680 0.069 Uiso calc 1
H H11B 0.5581 0.2921 0.4768 0.069 Uiso calc 1
C C7 0.2604(5) 0.1901(5) 0.6642(5) 0.045(2) Uani d 1
H H7A 0.2555 0.1929 0.7174 0.053 Uiso calc 1
H H7B 0.2413 0.1424 0.6473 0.053 Uiso calc 1
C C6 0.2217(5) 0.2522(6) 0.6282(5) 0.051(3) Uani d 1
H H6A 0.1756 0.2645 0.6535 0.061 Uiso calc 1
H H6B 0.2109 0.2411 0.5769 0.061 Uiso calc 1
C C8 0.3374(4) 0.2008(4) 0.6414(4) 0.0432(17) Uani d 1
H H8A 0.3713 0.1788 0.6770 0.052 Uiso calc 1
H H8B 0.3462 0.1778 0.5937 0.052 Uiso calc 1
C C5 0.2781(5) 0.3140(5) 0.6351(7) 0.055(3) Uani d 1
H H5A 0.2751 0.3475 0.5932 0.066 Uiso calc 1
H H5B 0.2697 0.3425 0.6799 0.066 Uiso calc 1
Li Li1 0.4357(6) 0.3295(6) 0.6710(6) 0.039(3) Uani d 1

loop_
_atom_site_aniso_label
_atom_site_aniso_U_11
_atom_site_aniso_U_22
_atom_site_aniso_U_33
_atom_site_aniso_U_12
_atom_site_aniso_U_13
_atom_site_aniso_U_23
I1 0.03936(19) 0.0441(2) 0.0412(2) 0.0038(4) -0.0042(6) 0.00914(17)
C4 0.055(7) 0.044(6) 0.046(7) 0.006(5) 0.000(5) 0.002(5)
O1 0.067(4) 0.041(3) 0.031(3) 0.015(3) -0.001(3) 0.002(2)
C1 0.075(6) 0.057(6) 0.041(6) 0.018(4) 0.008(4) 0.006(4)
C2 0.088(11) 0.062(9) 0.045(9) 0.010(8) -0.003(8) -0.004(6)
C3 0.092(7) 0.042(5) 0.059(7) 0.014(4) -0.003(6) 0.003(5)
O2 0.037(3) 0.039(3) 0.049(4) 0.004(2) 0.000(3) 0.005(2)
C9 0.049(5) 0.085(7) 0.049(8) 0.009(4) -0.009(5) 0.015(6)
C12 0.034(4) 0.070(6) 0.053(6) 0.001(4) 0.009(4) 0.008(4)
O3 0.035(3) 0.058(4) 0.034(4) 0.010(3) -0.001(3) 0.009(3)
C10 0.077(9) 0.106(11) 0.039(9) 0.010(10) 0.009(7) 0.009(8)
C11 0.052(6) 0.066(6) 0.054(7) -0.007(4) 0.012(4) -0.006(4)
C7 0.041(4) 0.043(5) 0.050(6) -0.006(4) 0.006(4) -0.009(4)
C6 0.033(4) 0.056(5) 0.063(7) 0.002(5) 0.007(5) -0.008(5)
C8 0.049(4) 0.038(4) 0.043(5) 0.002(3) 0.001(3) -0.001(3)
C5 0.034(4) 0.053(6) 0.080(7) 0.005(4) 0.001(4) 0.014(7)
Li1 0.047(7) 0.040(6) 0.031(7) 0.003(5) -0.002(5) 0.002(5)

loop_
_atom_type_symbol
_atom_type_description
_atom_type_scat_dispersion_real
_atom_type_scat_dispersion_imag
_atom_type_scat_source
C C 0.0033 0.0016 'International Tables Vol C Tables 4.2.6.8 and 6.1.1.4'
H H 0.0000 0.0000 'International Tables Vol C Tables 4.2.6.8 and 6.1.1.4'
I I -0.4742 1.8119 'International Tables Vol C Tables 4.2.6.8 and 6.1.1.4'
Li Li -0.0003 0.0001 'International Tables Vol C Tables 4.2.6.8 and 6.1.1.4'
O O 0.0106 0.0060 'International Tables Vol C Tables 4.2.6.8 and 6.1.1.4'

loop_
_geom_angle_atom_site_label_1
_geom_angle_atom_site_label_2
_geom_angle_atom_site_label_3
_geom_angle
H4A C4 H4B 108.6
O1 C4 H4A 110.4
O1 C4 H4B 110.4
O1 C4 C3 106.7(9)
C3 C4 H4A 110.4
C3 C4 H4B 110.4
C4 O1 Li1 126.0(7)
C1 O1 C4 109.4(8)
C1 O1 Li1 124.3(6)
O1 C1 H1A 110.3
O1 C1 H1B 110.3
O1 C1 C2 107.2(10)
H1A C1 H1B 108.5
C2 C1 H1A 110.3
C2 C1 H1B 110.3
C1 C2 H2A 110.7
C1 C2 H2B 110.7
C1 C2 C3 105.3(11)
H2A C2 H2B 108.8
C3 C2 H2A 110.7
C3 C2 H2B 110.7
C4 C3 H3A 111.0
C4 C3 H3B 111.0
C2 C3 C4 103.6(9)
C2 C3 H3A 111.0
C2 C3 H3B 111.0
H3A C3 H3B 109.0
C8 O2 C5 109.5(6)
C8 O2 Li1 124.7(6)
C5 O2 Li1 121.2(7)
H9A C9 H9B 108.9
O3 C9 H9A 110.8
O3 C9 H9B 110.8
O3 C9 C10 104.7(10)
C10 C9 H9A 110.8
C10 C9 H9B 110.8
H12A C12 H12B 108.5
O3 C12 H12A 110.2
O3 C12 H12B 110.2
O3 C12 C11 107.4(8)
C11 C12 H12A 110.2
C11 C12 H12B 110.2
C9 O3 Li1 118.4(7)
C12 O3 C9 108.8(8)
C12 O3 Li1 126.7(7)
C9 C10 H10A 111.1
C9 C10 H10B 111.1
H10A C10 H10B 109.0
C11 C10 C9 103.5(10)
C11 C10 H10A 111.1
C11 C10 H10B 111.1
C12 C11 H11A 110.7
C12 C11 H11B 110.7
C10 C11 C12 105.4(9)
C10 C11 H11A 110.7
C10 C11 H11B 110.7
H11A C11 H11B 108.8
H7A C7 H7B 109.1
C6 C7 H7A 111.2
C6 C7 H7B 111.2
C8 C7 H7A 111.2
C8 C7 H7B 111.2
C8 C7 C6 102.9(7)
C7 C6 H6A 111.4
C7 C6 H6B 111.4
C7 C6 C5 101.8(7)
H6A C6 H6B 109.3
C5 C6 H6A 111.4
C5 C6 H6B 111.4
O2 C8 C7 105.9(6)
O2 C8 H8A 110.6
O2 C8 H8B 110.6
C7 C8 H8A 110.6
C7 C8 H8B 110.6
H8A C8 H8B 108.7
O2 C5 C6 105.2(6)
O2 C5 H5A 110.7
O2 C5 H5B 110.7
C6 C5 H5A 110.7
C6 C5 H5B 110.7
H5A C5 H5B 108.8
O1 Li1 I1 111.4(5)
O1 Li1 O2 104.5(6)
O1 Li1 O3 104.8(6)
O2 Li1 I1 114.2(5)
O3 Li1 I1 113.9(5)
O3 Li1 O2 107.1(6)

loop_
_geom_bond_atom_site_label_1
_geom_bond_atom_site_label_2
_geom_bond_distance
I1 Li1 2.721(11)
C4 H4A 0.9900
C4 H4B 0.9900
C4 O1 1.425(13)
C4 C3 1.496(16)
O1 C1 1.410(10)
O1 Li1 1.934(13)
C1 H1A 0.9900
C1 H1B 0.9900
C1 C2 1.442(19)
C2 H2A 0.9900
C2 H2B 0.9900
C2 C3 1.484(18)
C3 H3A 0.9900
C3 H3B 0.9900
O2 C8 1.429(9)
O2 C5 1.438(10)
O2 Li1 1.961(13)
C9 H9A 0.9900
C9 H9B 0.9900
C9 O3 1.442(13)
C9 C10 1.542(18)
C12 H12A 0.9900
C12 H12B 0.9900
C12 O3 1.432(11)
C12 C11 1.453(14)
O3 Li1 1.944(14)
C10 H10A 0.9900
C10 H10B 0.9900
C10 C11 1.448(19)
C11 H11A 0.9900
C11 H11B 0.9900
C7 H7A 0.9900
C7 H7B 0.9900
C7 C6 1.496(15)
C7 C8 1.483(11)
C6 H6A 0.9900
C6 H6B 0.9900
C6 C5 1.535(14)
C8 H8A 0.9900
C8 H8B 0.9900
C5 H5A 0.9900
C5 H5B 0.9900

loop_
_geom_torsion_atom_site_label_1
_geom_torsion_atom_site_label_2
_geom_torsion_atom_site_label_3
_geom_torsion_atom_site_label_4
_geom_torsion
C4 O1 C1 C2 -16.1(14)
O1 C4 C3 C2 17.6(12)
O1 C1 C2 C3 27.1(14)
C1 C2 C3 C4 -27.1(12)
C3 C4 O1 C1 -1.5(13)
C3 C4 O1 Li1 -175.0(8)
C9 C10 C11 C12 -31.8(14)
O3 C9 C10 C11 24.6(14)
O3 C12 C11 C10 28.1(12)
C10 C9 O3 C12 -7.9(12)
C10 C9 O3 Li1 -162.2(10)
C11 C12 O3 C9 -11.9(10)
C11 C12 O3 Li1 139.8(9)
C7 C6 C5 O2 27.9(10)
C6 C7 C8 O2 34.6(9)
C8 O2 C5 C6 -7.1(9)
C8 C7 C6 C5 -37.6(9)
C5 O2 C8 C7 -17.1(9)
Li1 O1 C1 C2 157.6(10)
Li1 O2 C8 C7 138.7(7)
Li1 O2 C5 C6 -163.8(8)
